data_7017389
loop_
_publ_author_name
'G\'omez, Ver\'onica'
'Corbella, Montserrat'
'Roubeau, Olivier'
'Teat, Simon J.'

_publ_section_title
;
 Magneto-structural correlations in dinuclear Mn(iii) compounds with
 formula [{Mn(L)(NN)}(\m-O)(\m-2-RC(6)H(4)COO)(2){Mn(L')(NN)}](n+).
;
_journal_issue 44
_journal_name_full 'Dalton transactions (Cambridge, England : 2003)'
_journal_page_first 11968
_journal_page_last 11975
_journal_paper_doi 10.1039/c1dt11242b
_journal_volume 40
_journal_year 2011
_chemical_compound_source 'synthesis as described'
_chemical_formula_moiety
;
 C68 H48 Cl8 Mn4 N8 O27, C68 H52 Cl6 Mn4 N8 O21, 2(Cl O4),O
;
_chemical_formula_sum 'C136 H100 Cl16 Mn8 N16 O57'
_chemical_formula_weight 3877.04
_chemical_name_systematic ?
_space_group_IT_number 2
_symmetry_cell_setting triclinic
_symmetry_Int_Tables_number 2
_symmetry_space_group_name_Hall '-P 1'
_symmetry_space_group_name_H-M 'P -1'
_atom_sites_solution_hydrogens geom
_atom_sites_solution_primary direct
_atom_sites_solution_secondary difmap
_audit_conform_dict_location ftp://ftp.iucr.org/pub/cif_core.dic
_audit_conform_dict_name cif_core.dic
_audit_conform_dict_version 2.3
_audit_creation_date 2008-04-15T17:10:48-00:00
_audit_creation_method 'WinGX routine CIF_UPDATE'
_cell_angle_alpha 85.011(4)
_cell_angle_beta 80.989(4)
_cell_angle_gamma 87.146(4)
_cell_formula_units_Z 1
_cell_length_a 13.8331(9)
_cell_length_b 14.3137(8)
_cell_length_c 19.8067(14)
_cell_measurement_reflns_used 1838
_cell_measurement_temperature 100(2)
_cell_measurement_theta_max 26.11
_cell_measurement_theta_min 2.43
_cell_measurement_wavelength 0.71073
_cell_volume 3856.1(4)
_computing_cell_refinement 'APPEX2 (BRUKER AXS, 2005)'
_computing_data_collection 'APPEX2 (BRUKER AXS, 2005)'
_computing_data_reduction 'APPEX2 (BRUKER AXS, 2005)'
_computing_molecular_graphics 'Ortep-3 for Windows (Farrugia, 1997)'
_computing_publication_material 'WinGX publication routines (Farrugia, 1999)'
_computing_structure_refinement 'SHELXL-97 (Sheldrick, 1997)'
_computing_structure_solution 'SIR97 (Giacovazzo et al, 1997)'
_diffrn_ambient_temperature 100(2)
_diffrn_measured_fraction_theta_full 0.993
_diffrn_measured_fraction_theta_max 0.993
_diffrn_measurement_device 'four-circle diffractometer'
_diffrn_measurement_device_type 'BRUKER APPEX-II CCD'
_diffrn_measurement_method 'omega and phi scans'
_diffrn_radiation_monochromator graphite
_diffrn_radiation_probe x-ray
_diffrn_radiation_source 'fine-focus sealed tube'
_diffrn_radiation_type MoK\a
_diffrn_radiation_wavelength 0.7107
_diffrn_reflns_av_R_equivalents 0.0374
_diffrn_reflns_av_unetI/netI 0.0406
_diffrn_reflns_limit_h_max 16
_diffrn_reflns_limit_h_min -16
_diffrn_reflns_limit_k_max 17
_diffrn_reflns_limit_k_min -17
_diffrn_reflns_limit_l_max 24
_diffrn_reflns_limit_l_min 0
_diffrn_reflns_number 63281
_diffrn_reflns_theta_full 25.69
_diffrn_reflns_theta_max 25.69
_diffrn_reflns_theta_min 1.04
_exptl_absorpt_coefficient_mu 1.006
_exptl_absorpt_correction_T_max 0.9431
_exptl_absorpt_correction_T_min 0.7915
_exptl_absorpt_correction_type multi-scan
_exptl_absorpt_process_details 'BRUKER SADABS'
_exptl_crystal_colour black
_exptl_crystal_density_diffrn 1.67
_exptl_crystal_density_method 'not measured'
_exptl_crystal_description plate
_exptl_crystal_F_000 1956
_exptl_crystal_size_max 0.5
_exptl_crystal_size_mid 0.18
_exptl_crystal_size_min 0.06
_refine_diff_density_max 1.836
_refine_diff_density_min -0.941
_refine_diff_density_rms 0.121
_refine_ls_extinction_method none
_refine_ls_goodness_of_fit_ref 1.159
_refine_ls_hydrogen_treatment mixed
_refine_ls_matrix_type full
_refine_ls_number_parameters 1177
_refine_ls_number_reflns 14536
_refine_ls_number_restraints 4
_refine_ls_restrained_S_all 1.159
_refine_ls_R_factor_all 0.0935
_refine_ls_R_factor_gt 0.0678
_refine_ls_shift/su_max 0.002
_refine_ls_shift/su_mean 0
_refine_ls_structure_factor_coef Fsqd
_refine_ls_weighting_details 'calc w=1/[\s^2^(Fo^2^)+(0.0472P)^2^+26.7644P] where P=(Fo^2^+2Fc^2^)/3'
_refine_ls_weighting_scheme calc
_refine_ls_wR_factor_gt 0.1628
_refine_ls_wR_factor_ref 0.1783
_reflns_number_gt 11253
_reflns_number_total 14536
_reflns_threshold_expression >2sigma(I)
_cod_data_source_file c1dt11242b.txt
_cod_data_source_block compound2
_cod_database_code 7017389

loop_
_symmetry_equiv_pos_as_xyz
'x, y, z'
'-x, -y, -z'

loop_
_atom_site_label
_atom_site_type_symbol
_atom_site_fract_x
_atom_site_fract_y
_atom_site_fract_z
_atom_site_U_iso_or_equiv
_atom_site_adp_type
_atom_site_occupancy
_atom_site_symmetry_multiplicity
_atom_site_calc_flag
_atom_site_refinement_flags
_atom_site_disorder_assembly
_atom_site_disorder_group
Mn1 Mn 0.22371(6) 0.14885(6) 0.98163(4) 0.0215(2) Uani 1 1 d . B .
O1 O 0.3271(3) 0.2079(3) 0.93226(19) 0.0237(9) Uani 1 1 d . B .
O2 O 0.2668(4) 0.0122(3) 0.9414(2) 0.0399(11) Uani 1 1 d D . .
H2A H 0.278(6) 0.005(5) 0.8997(13) 0.048 Uiso 1 1 d D . .
H2B H 0.270(6) -0.043(2) 0.956(4) 0.048 Uiso 1 1 d D . .
O3 O 0.1361(3) 0.1662(3) 0.91204(19) 0.0245(9) Uani 1 1 d . B .
O4 O 0.1858(3) 0.3035(3) 0.8561(2) 0.0245(9) Uani 1 1 d . B .
Mn2 Mn 0.31941(6) 0.32631(6) 0.89672(4) 0.01947(19) Uani 1 1 d . . .
C1 C 0.1360(4) 0.2312(4) 0.8641(3) 0.0229(12) Uani 1 1 d . . .
C2 C 0.0698(4) 0.2193(4) 0.8123(3) 0.0237(12) Uani 1 1 d . A .
C3 C 0.1043(5) 0.2209(4) 0.7423(3) 0.0314(14) Uani 1 1 d . . .
Cl1 Cl 0.22416(15) 0.22203(16) 0.70900(10) 0.0353(7) Uani 0.765(6) 1 d P A 1
H3 H 0.171 0.2273 0.7266 0.042 Uiso 0.235(6) 1 d P A 2
C4 C 0.0403(7) 0.2128(5) 0.6952(4) 0.046(2) Uani 1 1 d . A .
H4 H 0.065 0.2123 0.6477 0.055 Uiso 1 1 calc R . .
C5 C -0.0574(7) 0.2058(5) 0.7173(4) 0.052(2) Uani 1 1 d . . .
H5 H -0.1009 0.202 0.6851 0.062 Uiso 1 1 calc R A .
C6 C -0.0936(6) 0.2040(5) 0.7865(4) 0.049(2) Uani 1 1 d . A .
H6 H -0.1619 0.1988 0.8018 0.058 Uiso 1 1 calc R . .
C7 C -0.0301(5) 0.2096(5) 0.8332(4) 0.0348(15) Uani 1 1 d . . .
H7 H -0.049(8) 0.213(7) 0.877(6) 0.042 Uiso 0.765(6) 1 d P A 1
Cl1B Cl -0.0909(5) 0.1884(5) 0.9079(3) 0.030(2) Uani 0.235(6) 1 d P A 2
O5 O 0.1561(3) 0.2711(3) 1.02880(19) 0.0242(9) Uani 1 1 d . . .
O6 O 0.2519(3) 0.3859(3) 0.97563(19) 0.0251(9) Uani 1 1 d . B .
C8 C 0.1794(4) 0.3535(4) 1.0192(3) 0.0224(12) Uani 1 1 d . B .
C9 C 0.1234(4) 0.4255(4) 1.0618(3) 0.0217(12) Uani 1 1 d . . .
C10 C 0.0215(4) 0.4288(4) 1.0771(3) 0.0254(13) Uani 1 1 d . B .
Cl2 Cl -0.05008(11) 0.35501(11) 1.04225(8) 0.0307(3) Uani 1 1 d . . .
C11 C -0.0267(5) 0.4948(4) 1.1198(3) 0.0302(14) Uani 1 1 d . . .
H11 H -0.0962 0.4972 1.1297 0.036 Uiso 1 1 calc R B .
C12 C 0.0268(5) 0.5563(4) 1.1475(3) 0.0341(15) Uani 1 1 d . B .
H12 H -0.0062 0.5997 1.1777 0.041 Uiso 1 1 calc R . .
C13 C 0.1278(5) 0.5557(5) 1.1319(3) 0.0320(14) Uani 1 1 d . . .
H13 H 0.1642 0.5991 1.1505 0.038 Uiso 1 1 calc R B .
C14 C 0.1755(4) 0.4911(4) 1.0886(3) 0.0246(13) Uani 1 1 d . B .
H14 H 0.2447 0.4914 1.0769 0.03 Uiso 1 1 calc R . .
N1 N 0.1168(4) 0.0857(4) 1.0542(2) 0.0268(11) Uani 1 1 d . . .
C15 C 0.0228(5) 0.0891(5) 1.0483(3) 0.0342(15) Uani 1 1 d . B .
H15 H 0.0033 0.1124 1.0059 0.041 Uiso 1 1 calc R . .
C16 C -0.0486(5) 0.0595(5) 1.1027(3) 0.0369(16) Uani 1 1 d . . .
H16 H -0.1157 0.0613 1.0973 0.044 Uiso 1 1 calc R B .
C17 C -0.0200(5) 0.0276(5) 1.1646(3) 0.0372(16) Uani 1 1 d . B .
H17 H -0.0674 0.0072 1.2023 0.045 Uiso 1 1 calc R . .
C18 C 0.0782(5) 0.0255(4) 1.1712(3) 0.0323(14) Uani 1 1 d . . .
H18 H 0.099 0.0046 1.2137 0.039 Uiso 1 1 calc R B .
C19 C 0.1459(5) 0.0544(4) 1.1146(3) 0.0266(13) Uani 1 1 d . B .
C20 C 0.2521(5) 0.0570(4) 1.1151(3) 0.0274(13) Uani 1 1 d . . .
C21 C 0.2999(5) 0.0159(5) 1.1671(3) 0.0326(14) Uani 1 1 d . B .
H21 H 0.264 -0.0153 1.2068 0.039 Uiso 1 1 calc R . .
C22 C 0.4005(5) 0.0206(5) 1.1606(3) 0.0358(15) Uani 1 1 d . . .
H22 H 0.4341 -0.0063 1.1963 0.043 Uiso 1 1 calc R B .
C23 C 0.4521(5) 0.0644(5) 1.1024(3) 0.0343(15) Uani 1 1 d . B .
H23 H 0.5214 0.0664 1.0969 0.041 Uiso 1 1 calc R . .
C24 C 0.4005(4) 0.1057(4) 1.0517(3) 0.0274(13) Uani 1 1 d . . .
H24 H 0.4353 0.1374 1.0118 0.033 Uiso 1 1 calc R B .
N2 N 0.3030(3) 0.1013(3) 1.0583(2) 0.0240(10) Uani 1 1 d . B .
N3 N 0.3932(3) 0.2950(3) 0.8029(2) 0.0212(10) Uani 1 1 d . B .
C25 C 0.4232(4) 0.2083(4) 0.7875(3) 0.0283(14) Uani 1 1 d . . .
H25 H 0.4164 0.1587 0.8228 0.034 Uiso 1 1 calc R B .
C26 C 0.4641(5) 0.1881(4) 0.7217(3) 0.0302(14) Uani 1 1 d . B .
H26 H 0.4851 0.1259 0.7118 0.036 Uiso 1 1 calc R . .
C27 C 0.4735(5) 0.2610(5) 0.6707(3) 0.0324(15) Uani 1 1 d . . .
H27 H 0.5019 0.2493 0.6253 0.039 Uiso 1 1 calc R B .
C28 C 0.4415(4) 0.3514(4) 0.6859(3) 0.0272(13) Uani 1 1 d . B .
H28 H 0.4469 0.4017 0.6511 0.033 Uiso 1 1 calc R . .
C29 C 0.4015(4) 0.3670(4) 0.7529(3) 0.0222(12) Uani 1 1 d . . .
C30 C 0.3653(4) 0.4583(4) 0.7761(3) 0.0196(11) Uani 1 1 d . B .
C31 C 0.3709(4) 0.5418(4) 0.7346(3) 0.0261(13) Uani 1 1 d . . .
H31 H 0.3981 0.5418 0.6875 0.031 Uiso 1 1 calc R B .
C32 C 0.3367(4) 0.6247(4) 0.7622(3) 0.0296(14) Uani 1 1 d . B .
H32 H 0.34 0.6821 0.7341 0.035 Uiso 1 1 calc R . .
C33 C 0.2973(4) 0.6237(4) 0.8316(3) 0.0286(13) Uani 1 1 d . . .
H33 H 0.2734 0.68 0.8515 0.034 Uiso 1 1 calc R B .
C34 C 0.2939(4) 0.5390(4) 0.8703(3) 0.0246(12) Uani 1 1 d . B .
H34 H 0.2675 0.538 0.9176 0.029 Uiso 1 1 calc R . .
N4 N 0.3264(3) 0.4573(3) 0.8439(2) 0.0189(10) Uani 1 1 d . B .
O7 O 0.4680(3) 0.3635(4) 0.9257(2) 0.0413(12) Uani 0.5 1 d P B 1
Cl3A Cl 0.6899(2) 0.2382(2) 0.96616(15) 0.0322(7) Uani 0.5 1 d P C 1
O7A O 0.7115(10) 0.3132(9) 1.0068(6) 0.065(3) Uani 0.5 1 d P C 1
O8A O 0.7006(8) 0.2714(8) 0.8958(5) 0.055(3) Uani 0.5 1 d P C 1
O9A O 0.7514(10) 0.1600(8) 0.9789(5) 0.067(4) Uani 0.5 1 d P C 1
O10A O 0.5963(9) 0.2090(11) 0.9879(6) 0.072(4) Uani 0.5 1 d P C 1
Cl3B Cl 0.5529(3) 0.3137(3) 0.94532(18) 0.0465(9) Uani 0.5 1 d P B 2
O7B O 0.4680(3) 0.3635(4) 0.9257(2) 0.0413(12) Uani 0.5 1 d P B 2
O8B O 0.6362(8) 0.3707(10) 0.9337(7) 0.074(4) Uani 0.5 1 d P B 2
O9B O 0.5711(10) 0.2374(8) 0.9006(6) 0.065(3) Uani 0.5 1 d P B 2
O10B O 0.5389(10) 0.2783(7) 1.0132(5) 0.055(3) Uani 0.5 1 d P B 2
Mn3 Mn 0.32403(6) 0.37898(6) 0.38925(4) 0.01980(19) Uani 1 1 d . . .
Mn4 Mn 0.25785(6) 0.18193(6) 0.45805(4) 0.01670(19) Uani 1 1 d . E .
O11 O 0.3485(3) 0.2566(3) 0.41151(19) 0.0208(8) Uani 1 1 d . E .
O12 O 0.1902(3) 0.3531(3) 0.3501(2) 0.0237(9) Uani 1 1 d . E .
O13 O 0.1547(3) 0.2101(3) 0.40267(18) 0.0210(8) Uani 1 1 d . . .
C35 C 0.1445(4) 0.2793(4) 0.3577(3) 0.0193(12) Uani 1 1 d . E .
C36 C 0.0686(4) 0.2663(4) 0.3140(3) 0.0194(11) Uani 1 1 d . . .
C37 C 0.0930(4) 0.2631(4) 0.2429(3) 0.0224(12) Uani 1 1 d . D .
Cl4 Cl 0.21393(12) 0.26883(13) 0.20384(8) 0.0302(5) Uani 0.907(5) 1 d P D 1
H37 H 0.1582 0.2679 0.2227 0.036 Uiso 0.093(5) 1 d P D 2
C38 C 0.0230(5) 0.2534(4) 0.2023(3) 0.0284(13) Uani 1 1 d . . .
H38 H 0.0411 0.2522 0.1541 0.034 Uiso 1 1 calc R E .
C39 C -0.0743(5) 0.2455(4) 0.2317(3) 0.0316(14) Uani 1 1 d . E .
H39 H -0.123 0.2389 0.2037 0.038 Uiso 1 1 calc R . .
C40 C -0.1001(4) 0.2472(4) 0.3023(3) 0.0289(14) Uani 1 1 d . . .
H40 H -0.1668 0.2421 0.3225 0.035 Uiso 1 1 calc R E .
C41 C -0.0296(4) 0.2564(4) 0.3434(3) 0.0255(13) Uani 1 1 d . D .
H41 H -0.043(6) 0.264(5) 0.397(5) 0.031 Uiso 0.907(5) 1 d P D 1
Cl4B Cl -0.0825(12) 0.2476(13) 0.4220(8) 0.029(5) Uani 0.093(5) 1 d P D 2
O14 O 0.2523(3) 0.4146(3) 0.47594(19) 0.0224(8) Uani 1 1 d . E .
O15 O 0.1956(3) 0.2799(3) 0.52908(19) 0.0262(9) Uani 1 1 d . . .
C42 C 0.1988(4) 0.3665(4) 0.5240(3) 0.0208(12) Uani 1 1 d . E .
C43 C 0.1385(4) 0.4195(4) 0.5779(3) 0.0213(12) Uani 1 1 d . . .
C44 C 0.0376(4) 0.4182(4) 0.5883(3) 0.0264(13) Uani 1 1 d . E .
Cl5 Cl -0.02330(12) 0.36158(14) 0.53367(10) 0.0462(5) Uani 1 1 d . . .
C45 C -0.0182(5) 0.4649(4) 0.6404(3) 0.0320(15) Uani 1 1 d . . .
H45 H -0.0876 0.4661 0.6456 0.038 Uiso 1 1 calc R E .
C46 C 0.0285(5) 0.5095(5) 0.6845(3) 0.0388(17) Uani 1 1 d . E .
H46 H -0.0092 0.5393 0.7214 0.047 Uiso 1 1 calc R . .
C47 C 0.1291(5) 0.5113(5) 0.6754(4) 0.0401(17) Uani 1 1 d . . .
H47 H 0.1607 0.5417 0.7062 0.048 Uiso 1 1 calc R E .
N5 N 0.3125(3) 0.5183(3) 0.3504(2) 0.0244(11) Uani 1 1 d . E .
C48 C 0.1842(5) 0.4685(4) 0.6211(4) 0.0348(15) Uani 1 1 d . E .
H48 H 0.2534 0.4726 0.6133 0.042 Uiso 1 1 calc R . .
C49 C 0.2809(4) 0.5898(4) 0.3875(3) 0.0285(13) Uani 1 1 d . . .
H49 H 0.2602 0.5777 0.4353 0.034 Uiso 1 1 calc R E .
C50 C 0.2771(5) 0.6817(5) 0.3588(4) 0.0357(15) Uani 1 1 d . E .
H50 H 0.2549 0.7319 0.3863 0.043 Uiso 1 1 calc R . .
C51 C 0.3067(5) 0.6981(5) 0.2889(4) 0.0412(17) Uani 1 1 d . . .
H51 H 0.3047 0.7602 0.2678 0.049 Uiso 1 1 calc R E .
C52 C 0.3388(5) 0.6246(5) 0.2499(3) 0.0341(15) Uani 1 1 d . E .
H52 H 0.3579 0.6355 0.2017 0.041 Uiso 1 1 calc R . .
C53 C 0.3431(4) 0.5336(5) 0.2816(3) 0.0286(14) Uani 1 1 d . . .
C54 C 0.3816(4) 0.4509(4) 0.2479(3) 0.0282(13) Uani 1 1 d . E .
C55 C 0.4115(5) 0.4498(5) 0.1764(3) 0.0382(17) Uani 1 1 d . . .
H55 H 0.4052 0.5049 0.1468 0.046 Uiso 1 1 calc R E .
C56 C 0.4500(5) 0.3675(6) 0.1506(3) 0.0455(19) Uani 1 1 d . E .
H56 H 0.471 0.3661 0.1026 0.055 Uiso 1 1 calc R . .
C57 C 0.4587(5) 0.2867(5) 0.1931(3) 0.0389(16) Uani 1 1 d . . .
H57 H 0.4856 0.2299 0.1753 0.047 Uiso 1 1 calc R E .
C58 C 0.4263(4) 0.2916(5) 0.2635(3) 0.0326(15) Uani 1 1 d . E .
H58 H 0.4306 0.2366 0.2935 0.039 Uiso 1 1 calc R . .
N6 N 0.3897(3) 0.3706(4) 0.2895(2) 0.0250(11) Uani 1 1 d . E .
N7 N 0.1679(3) 0.0927(3) 0.5232(2) 0.0184(9) Uani 1 1 d . . .
C59 C 0.0717(4) 0.0937(4) 0.5257(3) 0.0199(11) Uani 1 1 d . E .
H59 H 0.0428 0.1315 0.4918 0.024 Uiso 1 1 calc R . .
C60 C 0.0116(4) 0.0414(4) 0.5764(3) 0.0237(12) Uani 1 1 d . . .
H60 H -0.0574 0.0433 0.5777 0.028 Uiso 1 1 calc R E .
C61 C 0.0556(4) -0.0135(4) 0.6250(3) 0.0247(13) Uani 1 1 d . E .
H61 H 0.0164 -0.0501 0.6603 0.03 Uiso 1 1 calc R . .
C62 C 0.1553(4) -0.0155(4) 0.6228(3) 0.0249(13) Uani 1 1 d . . .
H62 H 0.1856 -0.054 0.6556 0.03 Uiso 1 1 calc R E .
C63 C 0.2113(4) 0.0405(4) 0.5711(3) 0.0192(11) Uani 1 1 d . E .
C64 C 0.3172(4) 0.0506(4) 0.5658(3) 0.0204(12) Uani 1 1 d . . .
C65 C 0.3765(4) 0.0006(4) 0.6070(3) 0.0235(12) Uani 1 1 d . E .
H65 H 0.35 -0.0468 0.6404 0.028 Uiso 1 1 calc R . .
C66 C 0.4747(4) 0.0199(4) 0.5995(3) 0.0233(12) Uani 1 1 d . . .
H66 H 0.5161 -0.0141 0.6278 0.028 Uiso 1 1 calc R E .
C67 C 0.5121(4) 0.0888(4) 0.5507(3) 0.0217(12) Uani 1 1 d . E .
H67 H 0.5791 0.1037 0.5453 0.026 Uiso 1 1 calc R . .
C68 C 0.4497(4) 0.1360(4) 0.5095(3) 0.0203(11) Uani 1 1 d . . .
H68 H 0.4753 0.1825 0.4751 0.024 Uiso 1 1 calc R E .
N8 N 0.3545(3) 0.1176(3) 0.5170(2) 0.0182(9) Uani 1 1 d . E .
Cl6 Cl 0.26409(10) -0.01896(10) 0.36319(7) 0.0236(3) Uani 1 1 d . E .
O16 O 0.3086(3) 0.0623(3) 0.3825(2) 0.0322(10) Uani 1 1 d . . .
O17 O 0.2277(3) -0.0766(3) 0.4252(2) 0.0370(11) Uani 1 1 d . . .
O18 O 0.3365(3) -0.0717(3) 0.3204(2) 0.0329(10) Uani 1 1 d . . .
O19 O 0.1844(3) 0.0107(3) 0.3270(2) 0.0299(10) Uani 1 1 d . . .
O20 O 0.4643(3) 0.4298(3) 0.4169(2) 0.0321(10) Uani 0.5 1 d P E 1
Cl7A Cl 0.6809(2) 0.2837(2) 0.45432(14) 0.0266(6) Uani 0.5 1 d P F 1
O20A O 0.6544(9) 0.3432(8) 0.3975(5) 0.056(3) Uani 0.5 1 d P F 1
O21A O 0.7728(6) 0.3083(8) 0.4686(5) 0.044(2) Uani 0.5 1 d P F 1
O22A O 0.6053(7) 0.2959(7) 0.5122(5) 0.039(2) Uani 0.5 1 d P F 1
O23A O 0.6859(8) 0.1893(7) 0.4386(6) 0.049(3) Uani 0.5 1 d P F 1
Cl7B Cl 0.5309(2) 0.3915(2) 0.45783(14) 0.0253(6) Uani 0.5 1 d P E 2
O20B O 0.4643(3) 0.4298(3) 0.4169(2) 0.0321(10) Uani 0.5 1 d P E 2
O21B O 0.5966(6) 0.4631(6) 0.4655(4) 0.033(2) Uani 0.5 1 d P E 2
O22B O 0.5848(7) 0.3136(7) 0.4246(6) 0.046(3) Uani 0.5 1 d P E 2
O23B O 0.4768(7) 0.3592(7) 0.5221(4) 0.040(2) Uani 0.5 1 d P E 2
Cl8 Cl 0.33408(11) 0.90460(10) 0.78916(7) 0.0279(3) Uani 1 1 d D . .
O24 O 0.3324(4) 0.8467(3) 0.8530(2) 0.0384(11) Uani 1 1 d . G .
O25 O 0.4315(6) 0.9229(7) 0.7566(5) 0.047(2) Uani 0.725(9) 1 d P G 1
O26 O 0.2827(6) 0.8582(6) 0.7438(4) 0.0368(18) Uani 0.725(9) 1 d P G 1
O27 O 0.2810(7) 0.9944(5) 0.8033(4) 0.049(2) Uani 0.725(9) 1 d P G 1
O25B O 0.4274(15) 0.8790(17) 0.7484(14) 0.047(2) Uani 0.275(9) 1 d PD G 2
O26B O 0.2530(13) 0.8954(16) 0.7593(11) 0.0368(18) Uani 0.275(9) 1 d PD G 2
O27B O 0.3515(19) 0.9993(13) 0.8056(10) 0.049(2) Uani 0.275(9) 1 d P G 2
O28B O 0.4340(7) 0.5380(7) 1.0091(5) 0.044(2) Uani 0.5 1 d P H 1

loop_
_atom_site_aniso_label
_atom_site_aniso_U_11
_atom_site_aniso_U_22
_atom_site_aniso_U_33
_atom_site_aniso_U_23
_atom_site_aniso_U_13
_atom_site_aniso_U_12
Mn1 0.0226(4) 0.0282(5) 0.0128(4) -0.0021(3) 0.0014(3) -0.0043(4)
O1 0.021(2) 0.032(2) 0.0153(19) -0.0028(16) 0.0057(16) -0.0029(17)
O2 0.063(3) 0.029(2) 0.027(2) -0.007(2) -0.001(2) -0.006(2)
O3 0.025(2) 0.034(2) 0.015(2) -0.0035(17) -0.0018(16) -0.0050(17)
O4 0.022(2) 0.028(2) 0.023(2) -0.0057(17) -0.0035(17) 0.0040(17)
Mn2 0.0209(4) 0.0244(4) 0.0109(4) -0.0034(3) 0.0056(3) -0.0006(3)
C1 0.020(3) 0.023(3) 0.025(3) -0.013(2) 0.004(2) 0.000(2)
C2 0.028(3) 0.020(3) 0.023(3) -0.001(2) -0.005(2) 0.000(2)
C3 0.044(4) 0.026(3) 0.022(3) -0.003(2) -0.002(3) 0.005(3)
Cl1 0.0365(12) 0.0510(14) 0.0190(10) -0.0109(9) -0.0012(8) -0.0021(9)
C4 0.086(6) 0.029(4) 0.027(4) -0.006(3) -0.023(4) 0.014(4)
C5 0.074(6) 0.034(4) 0.060(5) -0.007(4) -0.045(5) -0.003(4)
C6 0.047(4) 0.035(4) 0.070(6) 0.010(4) -0.032(4) -0.008(3)
C7 0.029(4) 0.039(4) 0.037(4) 0.001(3) -0.004(3) -0.007(3)
Cl1B 0.023(3) 0.046(4) 0.018(3) -0.001(3) 0.003(2) -0.003(3)
O5 0.025(2) 0.028(2) 0.018(2) -0.0032(16) 0.0052(16) -0.0044(17)
O6 0.025(2) 0.031(2) 0.016(2) -0.0073(17) 0.0105(16) -0.0084(17)
C8 0.017(3) 0.038(4) 0.012(3) -0.003(2) 0.000(2) -0.007(2)
C9 0.026(3) 0.027(3) 0.010(3) 0.001(2) 0.003(2) -0.001(2)
C10 0.026(3) 0.033(3) 0.016(3) 0.002(2) 0.000(2) -0.003(2)
Cl2 0.0245(7) 0.0433(9) 0.0238(7) 0.0004(6) -0.0023(6) -0.0060(6)
C11 0.027(3) 0.034(3) 0.023(3) 0.003(3) 0.009(3) 0.003(3)
C12 0.042(4) 0.030(3) 0.024(3) 0.000(3) 0.011(3) 0.005(3)
C13 0.042(4) 0.031(3) 0.022(3) -0.006(3) -0.001(3) 0.001(3)
C14 0.027(3) 0.026(3) 0.018(3) -0.003(2) 0.004(2) -0.001(2)
N1 0.026(3) 0.037(3) 0.017(2) -0.005(2) 0.005(2) -0.013(2)
C15 0.036(4) 0.044(4) 0.025(3) -0.008(3) -0.007(3) -0.010(3)
C16 0.032(4) 0.045(4) 0.033(4) -0.010(3) 0.005(3) -0.019(3)
C17 0.037(4) 0.040(4) 0.032(4) -0.004(3) 0.009(3) -0.017(3)
C18 0.039(4) 0.030(3) 0.025(3) 0.002(3) 0.006(3) -0.008(3)
C19 0.034(3) 0.026(3) 0.020(3) -0.005(2) 0.000(2) -0.009(3)
C20 0.036(3) 0.027(3) 0.017(3) -0.002(2) 0.002(2) -0.005(3)
C21 0.039(4) 0.037(4) 0.020(3) 0.004(3) -0.002(3) -0.009(3)
C22 0.038(4) 0.040(4) 0.028(3) 0.010(3) -0.006(3) -0.007(3)
C23 0.031(3) 0.044(4) 0.029(3) 0.001(3) -0.005(3) -0.011(3)
C24 0.027(3) 0.034(3) 0.020(3) 0.001(2) 0.000(2) -0.005(3)
N2 0.026(3) 0.028(3) 0.019(2) -0.003(2) -0.002(2) -0.005(2)
N3 0.022(2) 0.025(3) 0.014(2) 0.0009(19) 0.0046(19) 0.0022(19)
C25 0.031(3) 0.034(3) 0.017(3) 0.000(2) 0.001(2) 0.009(3)
C26 0.035(3) 0.026(3) 0.025(3) -0.004(2) 0.007(3) 0.008(3)
C27 0.040(4) 0.038(4) 0.017(3) -0.004(3) 0.003(3) 0.003(3)
C28 0.030(3) 0.037(3) 0.014(3) -0.001(2) 0.000(2) -0.002(3)
C29 0.021(3) 0.030(3) 0.015(3) -0.004(2) -0.001(2) -0.002(2)
C30 0.016(3) 0.025(3) 0.017(3) 0.001(2) 0.000(2) -0.004(2)
C31 0.026(3) 0.033(3) 0.018(3) 0.003(2) -0.001(2) -0.005(3)
C32 0.028(3) 0.027(3) 0.032(3) 0.008(3) -0.003(3) -0.008(3)
C33 0.023(3) 0.025(3) 0.036(4) -0.005(3) 0.002(3) -0.003(2)
C34 0.023(3) 0.029(3) 0.020(3) -0.003(2) 0.002(2) -0.005(2)
N4 0.020(2) 0.022(2) 0.013(2) -0.0021(18) 0.0035(18) -0.0033(19)
O7 0.027(2) 0.065(3) 0.031(3) 0.003(2) -0.004(2) -0.004(2)
Cl3A 0.0387(17) 0.0329(16) 0.0194(14) 0.0076(12) 0.0061(12) 0.0036(13)
O7A 0.086(9) 0.069(8) 0.045(7) -0.004(6) -0.015(6) -0.018(7)
O8A 0.065(7) 0.075(8) 0.017(5) 0.019(5) 0.005(5) 0.013(6)
O9A 0.120(11) 0.045(6) 0.029(5) 0.002(5) -0.017(6) 0.054(7)
O10A 0.047(7) 0.116(12) 0.050(7) 0.021(7) -0.009(6) -0.028(7)
Cl3B 0.043(2) 0.061(2) 0.0311(18) 0.0119(16) 0.0014(15) -0.0069(17)
O7B 0.027(2) 0.065(3) 0.031(3) 0.003(2) -0.004(2) -0.004(2)
O8B 0.045(7) 0.107(11) 0.066(8) 0.032(7) -0.012(6) -0.037(7)
O9B 0.096(10) 0.055(7) 0.041(6) -0.009(5) -0.001(6) 0.006(7)
O10B 0.109(10) 0.036(6) 0.017(5) -0.005(4) -0.006(5) 0.008(6)
Mn3 0.0207(4) 0.0254(5) 0.0115(4) 0.0014(3) 0.0031(3) -0.0055(3)
Mn4 0.0178(4) 0.0195(4) 0.0118(4) 0.0006(3) -0.0003(3) -0.0006(3)
O11 0.0169(19) 0.028(2) 0.0170(19) -0.0022(16) 0.0001(15) 0.0013(16)
O12 0.022(2) 0.027(2) 0.022(2) 0.0021(16) -0.0023(16) -0.0043(17)
O13 0.0189(19) 0.027(2) 0.0156(19) 0.0056(16) -0.0026(15) -0.0012(16)
C35 0.023(3) 0.021(3) 0.012(3) 0.002(2) -0.001(2) 0.008(2)
C36 0.021(3) 0.020(3) 0.017(3) 0.005(2) -0.002(2) -0.004(2)
C37 0.021(3) 0.028(3) 0.017(3) 0.000(2) -0.001(2) -0.002(2)
Cl4 0.0246(9) 0.0486(11) 0.0170(8) -0.0053(7) 0.0010(6) -0.0061(7)
C38 0.039(4) 0.026(3) 0.020(3) 0.003(2) -0.007(3) -0.003(3)
C39 0.033(3) 0.027(3) 0.037(4) 0.006(3) -0.016(3) -0.007(3)
C40 0.022(3) 0.029(3) 0.035(4) 0.008(3) -0.004(3) -0.005(2)
C41 0.024(3) 0.028(3) 0.021(3) 0.010(2) 0.002(2) -0.006(2)
Cl4B 0.016(8) 0.054(11) 0.016(8) 0.002(7) 0.003(6) -0.005(7)
O14 0.021(2) 0.025(2) 0.019(2) 0.0010(16) 0.0058(16) -0.0066(16)
O15 0.037(2) 0.022(2) 0.015(2) 0.0001(16) 0.0103(17) -0.0036(18)
C42 0.024(3) 0.023(3) 0.014(3) 0.001(2) 0.000(2) -0.002(2)
C43 0.026(3) 0.017(3) 0.018(3) 0.001(2) 0.005(2) -0.002(2)
C44 0.028(3) 0.027(3) 0.022(3) 0.000(2) 0.001(2) -0.003(2)
Cl5 0.0307(9) 0.0626(12) 0.0489(11) -0.0251(9) -0.0067(8) 0.0007(8)
C45 0.028(3) 0.033(3) 0.029(3) 0.001(3) 0.012(3) 0.001(3)
C46 0.052(4) 0.033(4) 0.025(3) -0.004(3) 0.009(3) 0.011(3)
C47 0.043(4) 0.038(4) 0.042(4) -0.021(3) -0.007(3) 0.001(3)
N5 0.024(3) 0.030(3) 0.020(2) 0.010(2) -0.007(2) -0.011(2)
C48 0.031(3) 0.031(3) 0.043(4) -0.016(3) 0.000(3) 0.000(3)
C49 0.026(3) 0.031(3) 0.027(3) 0.005(3) -0.001(3) -0.003(3)
C50 0.032(4) 0.031(3) 0.041(4) 0.011(3) -0.003(3) -0.002(3)
C51 0.036(4) 0.040(4) 0.045(4) 0.020(3) -0.012(3) -0.007(3)
C52 0.034(4) 0.041(4) 0.027(3) 0.017(3) -0.010(3) -0.013(3)
C53 0.022(3) 0.044(4) 0.021(3) 0.007(3) -0.007(2) -0.016(3)
C54 0.027(3) 0.039(4) 0.018(3) 0.006(3) -0.002(2) -0.013(3)
C55 0.040(4) 0.056(5) 0.017(3) 0.008(3) 0.001(3) -0.019(3)
C56 0.038(4) 0.079(6) 0.019(3) -0.007(3) 0.007(3) -0.021(4)
C57 0.034(4) 0.056(5) 0.027(3) -0.013(3) 0.002(3) -0.010(3)
C58 0.024(3) 0.044(4) 0.031(4) -0.007(3) -0.003(3) -0.010(3)
N6 0.021(2) 0.033(3) 0.021(3) -0.003(2) -0.001(2) -0.007(2)
N7 0.019(2) 0.024(2) 0.012(2) -0.0024(18) 0.0001(18) -0.0069(19)
C59 0.025(3) 0.019(3) 0.015(3) -0.003(2) 0.000(2) -0.003(2)
C60 0.024(3) 0.024(3) 0.022(3) -0.002(2) -0.001(2) -0.005(2)
C61 0.029(3) 0.021(3) 0.021(3) 0.003(2) 0.005(2) -0.008(2)
C62 0.026(3) 0.027(3) 0.020(3) 0.005(2) 0.000(2) -0.003(2)
C63 0.026(3) 0.014(3) 0.016(3) -0.003(2) 0.001(2) -0.002(2)
C64 0.024(3) 0.021(3) 0.016(3) -0.003(2) -0.001(2) -0.003(2)
C65 0.028(3) 0.021(3) 0.020(3) 0.003(2) -0.002(2) -0.001(2)
C66 0.024(3) 0.023(3) 0.022(3) 0.001(2) -0.003(2) 0.003(2)
C67 0.020(3) 0.021(3) 0.024(3) -0.006(2) -0.002(2) -0.001(2)
C68 0.020(3) 0.020(3) 0.021(3) -0.007(2) 0.000(2) -0.003(2)
N8 0.024(2) 0.015(2) 0.015(2) -0.0040(17) -0.0016(19) -0.0014(18)
Cl6 0.0206(7) 0.0267(7) 0.0225(7) -0.0036(5) 0.0004(5) -0.0007(5)
O16 0.023(2) 0.041(3) 0.034(2) -0.017(2) -0.0019(18) -0.0010(19)
O17 0.038(3) 0.041(3) 0.026(2) 0.012(2) 0.006(2) -0.005(2)
O18 0.030(2) 0.031(2) 0.035(3) -0.0118(19) 0.0051(19) 0.0072(19)
O19 0.024(2) 0.041(3) 0.025(2) -0.0025(19) -0.0012(17) -0.0029(18)
O20 0.029(2) 0.040(3) 0.028(2) 0.0008(19) -0.0036(18) -0.0131(19)
Cl7A 0.0254(14) 0.0353(16) 0.0169(13) 0.0009(11) 0.0034(11) -0.0059(12)
O20A 0.073(8) 0.059(7) 0.035(6) 0.014(5) -0.015(6) 0.004(6)
O21A 0.025(5) 0.072(7) 0.038(6) -0.022(5) -0.004(4) -0.010(5)
O22A 0.034(5) 0.042(5) 0.034(5) -0.009(4) 0.021(4) -0.011(4)
O23A 0.052(6) 0.035(6) 0.056(7) -0.007(5) 0.008(5) -0.010(5)
Cl7B 0.0281(15) 0.0278(15) 0.0191(13) 0.0037(11) -0.0018(11) -0.0091(12)
O20B 0.029(2) 0.040(3) 0.028(2) 0.0008(19) -0.0036(18) -0.0131(19)
O21B 0.032(5) 0.048(5) 0.021(4) 0.004(4) -0.007(4) -0.025(4)
O22B 0.031(5) 0.035(5) 0.065(7) -0.001(5) 0.010(5) -0.006(4)
O23B 0.056(6) 0.049(6) 0.013(4) 0.007(4) 0.001(4) -0.028(5)
Cl8 0.0392(8) 0.0235(7) 0.0187(7) -0.0011(5) 0.0045(6) -0.0068(6)
O24 0.064(3) 0.026(2) 0.021(2) 0.0063(18) 0.003(2) -0.006(2)
O25 0.031(3) 0.069(7) 0.037(4) 0.017(5) -0.002(3) -0.027(4)
O26 0.039(4) 0.036(5) 0.037(4) 0.002(3) -0.009(3) -0.014(3)
O27 0.076(6) 0.028(3) 0.037(3) -0.003(3) 0.010(4) 0.014(4)
O25B 0.031(3) 0.069(7) 0.037(4) 0.017(5) -0.002(3) -0.027(4)
O26B 0.039(4) 0.036(5) 0.037(4) 0.002(3) -0.009(3) -0.014(3)
O27B 0.076(6) 0.028(3) 0.037(3) -0.003(3) 0.010(4) 0.014(4)
O28B 0.052(6) 0.051(6) 0.028(5) 0.000(4) -0.006(4) -0.009(5)

loop_
_atom_type_symbol
_atom_type_description
_atom_type_scat_dispersion_real
_atom_type_scat_dispersion_imag
_atom_type_scat_source
C C 0.0033 0.0016 'International Tables Vol C Tables 4.2.6.8 and 6.1.1.4'
H H 0 0 'International Tables Vol C Tables 4.2.6.8 and 6.1.1.4'
N N 0.0061 0.0033 'International Tables Vol C Tables 4.2.6.8 and 6.1.1.4'
O O 0.0106 0.006 'International Tables Vol C Tables 4.2.6.8 and 6.1.1.4'
Cl Cl 0.1484 0.1585 'International Tables Vol C Tables 4.2.6.8 and 6.1.1.4'
Mn Mn 0.3368 0.7283 'International Tables Vol C Tables 4.2.6.8 and 6.1.1.4'

loop_
_geom_angle_atom_site_label_1
_geom_angle_atom_site_label_2
_geom_angle_atom_site_label_3
_geom_angle
O1 Mn1 O3 97.36(17)
O1 Mn1 N2 92.34(19)
O3 Mn1 N2 167.21(19)
O1 Mn1 N1 169.29(19)
O3 Mn1 N1 92.66(18)
N2 Mn1 N1 78.3(2)
O1 Mn1 O5 96.10(16)
O3 Mn1 O5 90.04(16)
N2 Mn1 O5 97.21(17)
N1 Mn1 O5 80.04(18)
O1 Mn1 O2 94.29(19)
O3 Mn1 O2 86.58(19)
N2 Mn1 O2 84.40(19)
N1 Mn1 O2 90.1(2)
O5 Mn1 O2 169.40(18)
O1 Mn1 Mn2 28.35(13)
O3 Mn1 Mn2 81.65(12)
N2 Mn1 Mn2 110.53(14)
N1 Mn1 Mn2 152.07(15)
O5 Mn1 Mn2 72.68(10)
O2 Mn1 Mn2 116.64(13)
Mn2 O1 Mn1 122.9(2)
Mn1 O2 H2A 123(6)
Mn1 O2 H2B 139(6)
H2A O2 H2B 98(7)
C1 O3 Mn1 127.9(4)
C1 O4 Mn2 128.3(4)
O1 Mn2 O6 100.29(17)
O1 Mn2 N3 93.14(18)
O6 Mn2 N3 166.50(18)
O1 Mn2 N4 171.44(17)
O6 Mn2 N4 87.94(17)
N3 Mn2 N4 78.59(18)
O1 Mn2 O4 92.57(17)
O6 Mn2 O4 94.27(16)
N3 Mn2 O4 86.50(17)
N4 Mn2 O4 89.15(17)
O1 Mn2 O7 93.71(18)
O6 Mn2 O7 89.63(17)
N3 Mn2 O7 88.06(18)
N4 Mn2 O7 83.90(18)
O4 Mn2 O7 171.91(16)
O1 Mn2 Mn1 28.72(12)
O6 Mn2 Mn1 80.83(12)
N3 Mn2 Mn1 112.18(14)
N4 Mn2 Mn1 158.13(13)
O4 Mn2 Mn1 73.17(11)
O7 Mn2 Mn1 114.52(12)
O4 C1 O3 126.3(5)
O4 C1 C2 117.6(5)
O3 C1 C2 116.2(5)
C7 C2 C3 117.5(6)
C7 C2 C1 120.2(6)
C3 C2 C1 122.3(5)
C2 C3 C4 120.9(7)
C2 C3 Cl1 123.4(5)
C4 C3 Cl1 115.4(5)
C2 C3 H3 119.4(6)
C4 C3 H3 119.7(7)
C5 C4 C3 120.1(7)
C5 C4 H4 120
C3 C4 H4 120
C4 C5 C6 120.3(7)
C4 C5 H5 119.8
C6 C5 H5 119.8
C5 C6 C7 119.7(8)
C5 C6 H6 120.2
C7 C6 H6 120.2
C6 C7 C2 121.6(7)
C6 C7 Cl1B 107.3(6)
C2 C7 Cl1B 130.5(6)
C6 C7 H7 124(7)
C2 C7 H7 114(7)
C8 O5 Mn1 129.8(4)
C8 O6 Mn2 126.8(4)
O5 C8 O6 125.9(5)
O5 C8 C9 119.7(5)
O6 C8 C9 114.4(5)
C10 C9 C14 118.5(5)
C10 C9 C8 122.8(5)
C14 C9 C8 118.7(5)
C9 C10 C11 120.3(6)
C9 C10 Cl2 122.0(5)
C11 C10 Cl2 117.6(5)
C12 C11 C10 119.9(6)
C12 C11 H11 120.1
C10 C11 H11 120.1
C11 C12 C13 120.8(6)
C11 C12 H12 119.6
C13 C12 H12 119.6
C12 C13 C14 119.2(6)
C12 C13 H13 120.4
C14 C13 H13 120.4
C13 C14 C9 121.2(6)
C13 C14 H14 119.4
C9 C14 H14 119.4
C15 N1 C19 120.1(5)
C15 N1 Mn1 123.6(4)
C19 N1 Mn1 115.4(4)
N1 C15 C16 121.8(6)
N1 C15 H15 119.1
C16 C15 H15 119.1
C17 C16 C15 118.8(6)
C17 C16 H16 120.6
C15 C16 H16 120.6
C16 C17 C18 119.6(6)
C16 C17 H17 120.2
C18 C17 H17 120.2
C17 C18 C19 118.8(6)
C17 C18 H18 120.6
C19 C18 H18 120.6
N1 C19 C18 121.0(6)
N1 C19 C20 114.7(5)
C18 C19 C20 124.2(6)
N2 C20 C21 120.7(6)
N2 C20 C19 114.6(5)
C21 C20 C19 124.7(5)
C20 C21 C22 119.2(6)
C20 C21 H21 120.4
C22 C21 H21 120.4
C23 C22 C21 120.0(6)
C23 C22 H22 120
C21 C22 H22 120
C22 C23 C24 118.7(6)
C22 C23 H23 120.6
C24 C23 H23 120.6
N2 C24 C23 121.2(5)
N2 C24 H24 119.4
C23 C24 H24 119.4
C24 N2 C20 120.2(5)
C24 N2 Mn1 123.3(4)
C20 N2 Mn1 116.2(4)
C25 N3 C29 119.8(5)
C25 N3 Mn2 123.7(4)
C29 N3 Mn2 116.0(4)
N3 C25 C26 122.3(6)
N3 C25 H25 118.9
C26 C25 H25 118.9
C27 C26 C25 118.2(6)
C27 C26 H26 120.9
C25 C26 H26 120.9
C26 C27 C28 120.1(6)
C26 C27 H27 119.9
C28 C27 H27 119.9
C27 C28 C29 118.8(6)
C27 C28 H28 120.6
C29 C28 H28 120.6
N3 C29 C28 120.7(5)
N3 C29 C30 114.7(5)
C28 C29 C30 124.6(5)
N4 C30 C31 120.7(5)
N4 C30 C29 114.9(5)
C31 C30 C29 124.3(5)
C32 C31 C30 119.6(5)
C32 C31 H31 120.2
C30 C31 H31 120.2
C31 C32 C33 119.6(5)
C31 C32 H32 120.2
C33 C32 H32 120.2
C34 C33 C32 118.3(6)
C34 C33 H33 120.9
C32 C33 H33 120.9
N4 C34 C33 122.8(5)
N4 C34 H34 118.6
C33 C34 H34 118.6
C34 N4 C30 119.0(5)
C34 N4 Mn2 125.7(4)
C30 N4 Mn2 115.3(4)
O10A Cl3A O9A 105.6(9)
O10A Cl3A O8A 109.8(7)
O9A Cl3A O8A 113.1(6)
O10A Cl3A O7A 110.2(8)
O9A Cl3A O7A 108.5(8)
O8A Cl3A O7A 109.6(7)
O10B Cl3B O8B 108.6(8)
O10B Cl3B O9B 110.1(7)
O8B Cl3B O9B 108.6(9)
O11 Mn3 O14 99.83(16)
O11 Mn3 N6 92.79(19)
O14 Mn3 N6 167.18(19)
O11 Mn3 N5 171.12(19)
O14 Mn3 N5 88.71(18)
N6 Mn3 N5 78.8(2)
O11 Mn3 O12 93.33(16)
O14 Mn3 O12 92.44(16)
N6 Mn3 O12 84.54(17)
N5 Mn3 O12 88.70(17)
O11 Mn3 O20 96.01(17)
O14 Mn3 O20 90.39(16)
N6 Mn3 O20 90.51(17)
N5 Mn3 O20 81.39(17)
O12 Mn3 O20 169.63(15)
O11 Mn3 Mn4 28.48(12)
O14 Mn3 Mn4 79.50(11)
N6 Mn3 Mn4 111.48(14)
N5 Mn3 Mn4 158.88(14)
O12 Mn3 Mn4 74.51(10)
O20 Mn3 Mn4 115.83(11)
O11 Mn4 O13 99.02(16)
O11 Mn4 N8 92.42(17)
O13 Mn4 N8 165.10(17)
O11 Mn4 N7 170.92(18)
O13 Mn4 N7 89.94(17)
N8 Mn4 N7 79.00(18)
O11 Mn4 O15 96.34(16)
O13 Mn4 O15 91.62(17)
N8 Mn4 O15 96.60(17)
N7 Mn4 O15 81.88(16)
O11 Mn4 O16 90.52(16)
O13 Mn4 O16 84.91(16)
N8 Mn4 O16 85.48(16)
N7 Mn4 O16 91.71(17)
O15 Mn4 O16 172.73(15)
O11 Mn4 Mn3 28.82(12)
O13 Mn4 Mn3 80.78(11)
N8 Mn4 Mn3 113.35(13)
N7 Mn4 Mn3 154.50(13)
O15 Mn4 Mn3 74.75(10)
O16 Mn4 Mn3 110.86(11)
Mn4 O11 Mn3 122.7(2)
C35 O12 Mn3 127.7(4)
C35 O13 Mn4 129.9(4)
O12 C35 O13 125.6(5)
O12 C35 C36 120.1(5)
O13 C35 C36 114.3(5)
C37 C36 C41 118.3(5)
C37 C36 C35 121.3(5)
C41 C36 C35 120.4(5)
C38 C37 C36 121.5(5)
C38 C37 Cl4 118.0(4)
C36 C37 Cl4 120.5(4)
C38 C37 H37 119.3(6)
C36 C37 H37 119.2(6)
C37 C38 C39 119.9(6)
C37 C38 H38 120
C39 C38 H38 120
C38 C39 C40 119.6(6)
C38 C39 H39 120.2
C40 C39 H39 120.2
C41 C40 C39 120.6(6)
C41 C40 H40 119.7
C39 C40 H40 119.7
C40 C41 C36 120.1(6)
C40 C41 Cl4B 107.8(7)
C36 C41 Cl4B 132.1(8)
C40 C41 H41 126(5)
C36 C41 H41 114(5)
C42 O14 Mn3 130.9(4)
C42 O15 Mn4 129.4(3)
O15 C42 O14 124.6(5)
O15 C42 C43 118.4(5)
O14 C42 C43 117.0(5)
C44 C43 C48 118.8(5)
C44 C43 C42 121.4(5)
C48 C43 C42 119.8(5)
C43 C44 C45 121.1(6)
C43 C44 Cl5 120.6(5)
C45 C44 Cl5 118.2(5)
C46 C45 C44 119.2(6)
C46 C45 H45 120.4
C44 C45 H45 120.4
C47 C46 C45 120.6(6)
C47 C46 H46 119.7
C45 C46 H46 119.7
C46 C47 C48 119.8(6)
C46 C47 H47 120.1
C48 C47 H47 120.1
C49 N5 C53 120.1(5)
C49 N5 Mn3 125.1(4)
C53 N5 Mn3 114.8(4)
C47 C48 C43 120.4(6)
C47 C48 H48 119.8
C43 C48 H48 119.8
N5 C49 C50 122.4(6)
N5 C49 H49 118.8
C50 C49 H49 118.8
C51 C50 C49 118.1(7)
C51 C50 H50 121
C49 C50 H50 121
C52 C51 C50 120.1(6)
C52 C51 H51 119.9
C50 C51 H51 119.9
C51 C52 C53 119.5(6)
C51 C52 H52 120.3
C53 C52 H52 120.3
N5 C53 C52 119.8(6)
N5 C53 C54 114.8(5)
C52 C53 C54 125.4(6)
N6 C54 C55 119.7(6)
N6 C54 C53 116.3(5)
C55 C54 C53 124.0(6)
C56 C55 C54 118.7(6)
C56 C55 H55 120.6
C54 C55 H55 120.6
C55 C56 C57 121.1(6)
C55 C56 H56 119.4
C57 C56 H56 119.4
C56 C57 C58 117.6(7)
C56 C57 H57 121.2
C58 C57 H57 121.2
N6 C58 C57 122.2(7)
N6 C58 H58 118.9
C57 C58 H58 118.9
C58 N6 C54 120.7(5)
C58 N6 Mn3 124.2(4)
C54 N6 Mn3 114.6(4)
C59 N7 C63 120.5(5)
C59 N7 Mn4 123.6(4)
C63 N7 Mn4 115.3(4)
N7 C59 C60 122.1(5)
N7 C59 H59 118.9
C60 C59 H59 118.9
C61 C60 C59 117.8(5)
C61 C60 H60 121.1
C59 C60 H60 121.1
C62 C61 C60 120.7(5)
C62 C61 H61 119.7
C60 C61 H61 119.7
C61 C62 C63 118.5(5)
C61 C62 H62 120.7
C63 C62 H62 120.7
N7 C63 C62 120.4(5)
N7 C63 C64 115.3(5)
C62 C63 C64 124.3(5)
N8 C64 C65 120.8(5)
N8 C64 C63 114.2(5)
C65 C64 C63 124.9(5)
C64 C65 C66 119.6(5)
C64 C65 H65 120.2
C66 C65 H65 120.2
C67 C66 C65 119.4(5)
C67 C66 H66 120.3
C65 C66 H66 120.3
C66 C67 C68 118.7(5)
C66 C67 H67 120.6
C68 C67 H67 120.6
N8 C68 C67 121.8(5)
N8 C68 H68 119.1
C67 C68 H68 119.1
C68 N8 C64 119.6(5)
C68 N8 Mn4 124.5(4)
C64 N8 Mn4 115.9(4)
O19 Cl6 O18 110.0(3)
O19 Cl6 O16 109.8(3)
O18 Cl6 O16 109.2(3)
O19 Cl6 O17 109.6(3)
O18 Cl6 O17 109.7(3)
O16 Cl6 O17 108.5(3)
Cl6 O16 Mn4 135.4(2)
O23A Cl7A O21A 109.4(6)
O23A Cl7A O20A 109.8(7)
O21A Cl7A O20A 109.9(7)
O23A Cl7A O22A 109.2(6)
O21A Cl7A O22A 111.0(6)
O20A Cl7A O22A 107.4(7)
O23B Cl7B O21B 111.5(5)
O23B Cl7B O22B 110.4(6)
O21B Cl7B O22B 110.3(6)
O26B Cl8 O25 128.3(10)
O26B Cl8 O24 112.6(10)
O25 Cl8 O24 112.1(4)
O25 Cl8 O26 110.0(5)
O24 Cl8 O26 109.0(4)
O26B Cl8 O25B 115.6(14)
O24 Cl8 O25B 104.4(12)
O26 Cl8 O25B 89.9(11)
O26B Cl8 O27B 115.9(13)
O25 Cl8 O27B 75.0(9)
O24 Cl8 O27B 105.3(8)
O26 Cl8 O27B 139.6(9)
O25B Cl8 O27B 101.8(12)
O26B Cl8 O27 79.4(10)
O25 Cl8 O27 109.1(5)
O24 Cl8 O27 108.9(3)
O26 Cl8 O27 107.7(5)
O25B Cl8 O27 134.1(10)

loop_
_geom_bond_atom_site_label_1
_geom_bond_atom_site_label_2
_geom_bond_distance
Mn1 O1 1.804(4)
Mn1 O3 1.965(4)
Mn1 N2 2.059(5)
Mn1 N1 2.076(5)
Mn1 O5 2.159(4)
Mn1 O2 2.196(5)
Mn1 Mn2 3.1507(12)
O1 Mn2 1.783(4)
O2 H2A 0.83(2)
O2 H2B 0.82(2)
O3 C1 1.270(7)
O4 C1 1.257(7)
O4 Mn2 2.178(4)
Mn2 O6 1.933(4)
Mn2 N3 2.049(4)
Mn2 N4 2.065(5)
Mn2 O7 2.317(5)
C1 C2 1.503(8)
C2 C7 1.390(9)
C2 C3 1.393(8)
C3 C4 1.398(10)
C3 Cl1 1.686(7)
C3 H3 0.933(7)
Cl1 H3 0.766(2)
C4 C5 1.359(12)
C4 H4 0.95
C5 C6 1.381(12)
C5 H5 0.95
C6 C7 1.382(10)
C6 H6 0.95
C7 Cl1B 1.594(9)
C7 H7 0.87(12)
Cl1B H7 0.84(13)
O5 C8 1.228(7)
O6 C8 1.293(6)
C8 C9 1.498(8)
C9 C10 1.394(8)
C9 C14 1.398(8)
C10 C11 1.396(8)
C10 Cl2 1.738(6)
C11 C12 1.379(10)
C11 H11 0.95
C12 C13 1.384(9)
C12 H12 0.95
C13 C14 1.388(8)
C13 H13 0.95
C14 H14 0.95
N1 C15 1.321(8)
N1 C19 1.356(8)
C15 C16 1.395(9)
C15 H15 0.95
C16 C17 1.379(10)
C16 H16 0.95
C17 C18 1.384(10)
C17 H17 0.95
C18 C19 1.391(8)
C18 H18 0.95
C19 C20 1.473(9)
C20 N2 1.356(7)
C20 C21 1.382(9)
C21 C22 1.383(9)
C21 H21 0.95
C22 C23 1.374(9)
C22 H22 0.95
C23 C24 1.395(9)
C23 H23 0.95
C24 N2 1.339(8)
C24 H24 0.95
N3 C25 1.334(8)
N3 C29 1.362(7)
C25 C26 1.386(8)
C25 H25 0.95
C26 C27 1.383(9)
C26 H26 0.95
C27 C28 1.389(9)
C27 H27 0.95
C28 C29 1.388(8)
C28 H28 0.95
C29 C30 1.462(8)
C30 N4 1.365(7)
C30 C31 1.388(8)
C31 C32 1.381(9)
C31 H31 0.95
C32 C33 1.396(9)
C32 H32 0.95
C33 C34 1.375(8)
C33 H33 0.95
C34 N4 1.351(7)
C34 H34 0.95
Cl3A O10A 1.373(12)
Cl3A O9A 1.401(10)
Cl3A O8A 1.420(9)
Cl3A O7A 1.465(12)
Cl3B O10B 1.383(10)
Cl3B O8B 1.423(12)
Cl3B O9B 1.454(12)
Mn3 O11 1.798(4)
Mn3 O14 1.939(4)
Mn3 N6 2.053(5)
Mn3 N5 2.081(5)
Mn3 O12 2.176(4)
Mn3 O20 2.267(4)
Mn3 Mn4 3.1382(12)
Mn4 O11 1.778(4)
Mn4 O13 1.938(4)
Mn4 N8 2.044(5)
Mn4 N7 2.052(4)
Mn4 O15 2.128(4)
Mn4 O16 2.379(4)
O12 C35 1.244(7)
O13 C35 1.291(6)
C35 C36 1.490(8)
C36 C37 1.400(8)
C36 C41 1.400(8)
C37 C38 1.370(8)
C37 Cl4 1.732(6)
C37 H37 0.931(6)
Cl4 H37 0.8027(16)
C38 C39 1.386(9)
C38 H38 0.95
C39 C40 1.390(9)
C39 H39 0.95
C40 C41 1.384(9)
C40 H40 0.95
C41 Cl4B 1.610(16)
C41 H41 1.05(9)
Cl4B H41 0.72(9)
O14 C42 1.281(6)
O15 C42 1.238(7)
C42 C43 1.487(7)
C43 C44 1.380(8)
C43 C48 1.392(9)
C44 C45 1.388(8)
C44 Cl5 1.744(6)
C45 C46 1.379(10)
C45 H45 0.95
C46 C47 1.377(10)
C46 H46 0.95
C47 C48 1.386(9)
C47 H47 0.95
N5 C49 1.328(8)
N5 C53 1.365(7)
C48 H48 0.95
C49 C50 1.388(9)
C49 H49 0.95
C50 C51 1.383(10)
C50 H50 0.95
C51 C52 1.374(10)
C51 H51 0.95
C52 C53 1.399(9)
C52 H52 0.95
C53 C54 1.446(9)
C54 N6 1.366(8)
C54 C55 1.413(8)
C55 C56 1.375(11)
C55 H55 0.95
C56 C57 1.382(11)
C56 H56 0.95
C57 C58 1.402(9)
C57 H57 0.95
C58 N6 1.327(8)
C58 H58 0.95
N7 C59 1.323(7)
N7 C63 1.353(7)
C59 C60 1.388(8)
C59 H59 0.95
C60 C61 1.386(8)
C60 H60 0.95
C61 C62 1.371(8)
C61 H61 0.95
C62 C63 1.401(8)
C62 H62 0.95
C63 C64 1.466(8)
C64 N8 1.359(7)
C64 C65 1.379(8)
C65 C66 1.382(8)
C65 H65 0.95
C66 C67 1.380(8)
C66 H66 0.95
C67 C68 1.390(8)
C67 H67 0.95
C68 N8 1.339(7)
C68 H68 0.95
Cl6 O19 1.434(4)
Cl6 O18 1.436(4)
Cl6 O16 1.449(4)
Cl6 O17 1.453(4)
Cl7A O23A 1.408(10)
Cl7A O21A 1.411(9)
Cl7A O20A 1.435(10)
Cl7A O22A 1.443(8)
Cl7B O23B 1.424(8)
Cl7B O21B 1.435(8)
Cl7B O22B 1.458(10)
Cl8 O26B 1.365(15)
Cl8 O25 1.426(7)
Cl8 O24 1.448(4)
Cl8 O26 1.451(7)
Cl8 O25B 1.459(17)
Cl8 O27B 1.46(2)
Cl8 O27 1.474(7)

loop_
_geom_torsion_atom_site_label_1
_geom_torsion_atom_site_label_2
_geom_torsion_atom_site_label_3
_geom_torsion_atom_site_label_4
_geom_torsion
O3 Mn1 O1 Mn2 56.8(3)
N2 Mn1 O1 Mn2 -131.6(3)
N1 Mn1 O1 Mn2 -102.3(11)
O5 Mn1 O1 Mn2 -34.0(3)
O2 Mn1 O1 Mn2 143.9(3)
O1 Mn1 O3 C1 -27.0(5)
N2 Mn1 O3 C1 -166.1(7)
N1 Mn1 O3 C1 149.2(5)
O5 Mn1 O3 C1 69.2(4)
O2 Mn1 O3 C1 -120.9(5)
Mn2 Mn1 O3 C1 -3.3(4)
Mn1 O1 Mn2 O6 48.1(3)
Mn1 O1 Mn2 N3 -133.4(3)
Mn1 O1 Mn2 O4 -46.8(3)
Mn1 O1 Mn2 O7 138.4(3)
C1 O4 Mn2 O1 5.1(5)
C1 O4 Mn2 O6 -95.5(4)
C1 O4 Mn2 N3 98.0(5)
C1 O4 Mn2 N4 176.7(4)
C1 O4 Mn2 Mn1 -16.4(4)
O3 Mn1 Mn2 O1 -123.0(3)
N2 Mn1 Mn2 O1 53.0(3)
N1 Mn1 Mn2 O1 157.2(4)
O5 Mn1 Mn2 O1 144.3(3)
O2 Mn1 Mn2 O1 -41.1(3)
O1 Mn1 Mn2 O6 -132.2(3)
O3 Mn1 Mn2 O6 104.84(17)
N2 Mn1 Mn2 O6 -79.18(19)
N1 Mn1 Mn2 O6 25.0(3)
O5 Mn1 Mn2 O6 12.18(17)
O2 Mn1 Mn2 O6 -173.3(2)
O1 Mn1 Mn2 N3 51.6(3)
O3 Mn1 Mn2 N3 -71.41(19)
N2 Mn1 Mn2 N3 104.6(2)
N1 Mn1 Mn2 N3 -151.2(3)
O5 Mn1 Mn2 N3 -164.08(18)
O2 Mn1 Mn2 N3 10.5(2)
O1 Mn1 Mn2 N4 167.8(4)
O3 Mn1 Mn2 N4 44.8(4)
N2 Mn1 Mn2 N4 -139.2(4)
N1 Mn1 Mn2 N4 -35.0(5)
O5 Mn1 Mn2 N4 -47.8(4)
O2 Mn1 Mn2 N4 126.7(4)
O1 Mn1 Mn2 O4 130.5(3)
O3 Mn1 Mn2 O4 7.51(16)
N2 Mn1 Mn2 O4 -176.52(18)
N1 Mn1 Mn2 O4 -72.3(3)
O5 Mn1 Mn2 O4 -85.16(15)
O2 Mn1 Mn2 O4 89.40(19)
O1 Mn1 Mn2 O7 -46.8(3)
O3 Mn1 Mn2 O7 -169.79(18)
N2 Mn1 Mn2 O7 6.2(2)
N1 Mn1 Mn2 O7 110.4(3)
O5 Mn1 Mn2 O7 97.54(18)
O2 Mn1 Mn2 O7 -87.9(2)
Mn2 O4 C1 O3 21.3(8)
Mn2 O4 C1 C2 -158.5(4)
Mn1 O3 C1 O4 -8.2(8)
Mn1 O3 C1 C2 171.6(4)
O4 C1 C2 C7 -122.1(6)
O3 C1 C2 C7 58.0(7)
O4 C1 C2 C3 55.4(7)
O3 C1 C2 C3 -124.4(6)
C7 C2 C3 C4 -0.2(9)
C1 C2 C3 C4 -177.8(6)
C7 C2 C3 Cl1 -174.1(5)
C1 C2 C3 Cl1 8.3(8)
C2 C3 C4 C5 1.8(10)
Cl1 C3 C4 C5 176.1(6)
C3 C4 C5 C6 -1.7(11)
C4 C5 C6 C7 0.2(11)
C5 C6 C7 C2 1.5(11)
C5 C6 C7 Cl1B -170.6(6)
C3 C2 C7 C6 -1.4(10)
C1 C2 C7 C6 176.3(6)
C3 C2 C7 Cl1B 168.6(7)
C1 C2 C7 Cl1B -13.7(10)
O1 Mn1 O5 C8 4.9(5)
O3 Mn1 O5 C8 -92.5(5)
N2 Mn1 O5 C8 98.0(5)
N1 Mn1 O5 C8 174.8(5)
O2 Mn1 O5 C8 -163.8(9)
Mn2 Mn1 O5 C8 -11.3(5)
O1 Mn2 O6 C8 -41.3(5)
N3 Mn2 O6 C8 145.0(7)
N4 Mn2 O6 C8 141.1(5)
O4 Mn2 O6 C8 52.1(5)
O7 Mn2 O6 C8 -135.0(5)
Mn1 Mn2 O6 C8 -20.0(4)
Mn1 O5 C8 O6 1.5(9)
Mn1 O5 C8 C9 -176.4(4)
Mn2 O6 C8 O5 19.4(8)
Mn2 O6 C8 C9 -162.6(4)
O5 C8 C9 C10 -43.4(8)
O6 C8 C9 C10 138.5(6)
O5 C8 C9 C14 135.4(6)
O6 C8 C9 C14 -42.8(7)
C14 C9 C10 C11 -1.8(8)
C8 C9 C10 C11 176.9(5)
C14 C9 C10 Cl2 176.1(4)
C8 C9 C10 Cl2 -5.2(8)
C9 C10 C11 C12 -0.6(9)
Cl2 C10 C11 C12 -178.6(5)
C10 C11 C12 C13 2.0(9)
C11 C12 C13 C14 -1.1(9)
C12 C13 C14 C9 -1.4(9)
C10 C9 C14 C13 2.8(8)
C8 C9 C14 C13 -176.0(5)
O1 Mn1 N1 C15 144.4(10)
O3 Mn1 N1 C15 -14.9(5)
N2 Mn1 N1 C15 174.3(5)
O5 Mn1 N1 C15 74.7(5)
O2 Mn1 N1 C15 -101.5(5)
Mn2 Mn1 N1 C15 62.3(6)
O1 Mn1 N1 C19 -24.2(13)
O3 Mn1 N1 C19 176.6(4)
N2 Mn1 N1 C19 5.8(4)
O5 Mn1 N1 C19 -93.8(4)
O2 Mn1 N1 C19 90.0(4)
Mn2 Mn1 N1 C19 -106.3(5)
C19 N1 C15 C16 -1.3(10)
Mn1 N1 C15 C16 -169.3(5)
N1 C15 C16 C17 1.3(10)
C15 C16 C17 C18 -0.1(10)
C16 C17 C18 C19 -1.0(10)
C15 N1 C19 C18 0.1(9)
Mn1 N1 C19 C18 169.0(5)
C15 N1 C19 C20 -178.1(5)
Mn1 N1 C19 C20 -9.2(7)
C17 C18 C19 N1 1.1(9)
C17 C18 C19 C20 179.1(6)
N1 C19 C20 N2 8.2(8)
C18 C19 C20 N2 -169.9(6)
N1 C19 C20 C21 -169.8(6)
C18 C19 C20 C21 12.1(10)
N2 C20 C21 C22 0.2(10)
C19 C20 C21 C22 178.0(6)
C20 C21 C22 C23 -1.2(10)
C21 C22 C23 C24 1.8(10)
C22 C23 C24 N2 -1.6(10)
C23 C24 N2 C20 0.6(9)
C23 C24 N2 Mn1 -173.7(5)
C21 C20 N2 C24 0.1(9)
C19 C20 N2 C24 -177.9(5)
C21 C20 N2 Mn1 174.8(5)
C19 C20 N2 Mn1 -3.3(7)
O1 Mn1 N2 C24 -12.0(5)
O3 Mn1 N2 C24 127.4(8)
N1 Mn1 N2 C24 173.3(5)
O5 Mn1 N2 C24 -108.4(5)
O2 Mn1 N2 C24 82.1(5)
Mn2 Mn1 N2 C24 -34.3(5)
O1 Mn1 N2 C20 173.5(4)
O3 Mn1 N2 C20 -47.1(10)
N1 Mn1 N2 C20 -1.2(4)
O5 Mn1 N2 C20 77.1(4)
O2 Mn1 N2 C20 -92.4(4)
Mn2 Mn1 N2 C20 151.2(4)
O1 Mn2 N3 C25 3.0(5)
O6 Mn2 N3 C25 176.8(7)
N4 Mn2 N3 C25 -179.3(5)
O4 Mn2 N3 C25 -89.4(5)
O7 Mn2 N3 C25 96.6(5)
Mn1 Mn2 N3 C25 -19.2(5)
O1 Mn2 N3 C29 175.9(4)
O6 Mn2 N3 C29 -10.2(10)
N4 Mn2 N3 C29 -6.3(4)
O4 Mn2 N3 C29 83.5(4)
O7 Mn2 N3 C29 -90.5(4)
Mn1 Mn2 N3 C29 153.7(4)
C29 N3 C25 C26 0.6(9)
Mn2 N3 C25 C26 173.3(5)
N3 C25 C26 C27 -0.1(10)
C25 C26 C27 C28 -0.6(10)
C26 C27 C28 C29 0.9(10)
C25 N3 C29 C28 -0.4(8)
Mn2 N3 C29 C28 -173.6(4)
C25 N3 C29 C30 179.5(5)
Mn2 N3 C29 C30 6.3(6)
C27 C28 C29 N3 -0.3(9)
C27 C28 C29 C30 179.8(6)
N3 C29 C30 N4 -1.6(7)
C28 C29 C30 N4 178.2(5)
N3 C29 C30 C31 176.8(5)
C28 C29 C30 C31 -3.3(9)
N4 C30 C31 C32 0.0(9)
C29 C30 C31 C32 -178.3(5)
C30 C31 C32 C33 0.3(9)
C31 C32 C33 C34 -0.1(9)
C32 C33 C34 N4 -0.4(9)
C33 C34 N4 C30 0.7(8)
C33 C34 N4 Mn2 -177.4(4)
C31 C30 N4 C34 -0.5(8)
C29 C30 N4 C34 178.0(5)
C31 C30 N4 Mn2 177.8(4)
C29 C30 N4 Mn2 -3.7(6)
O6 Mn2 N4 C34 2.6(5)
N3 Mn2 N4 C34 -176.5(5)
O4 Mn2 N4 C34 96.9(5)
O7 Mn2 N4 C34 -87.2(5)
Mn1 Mn2 N4 C34 61.4(6)
O6 Mn2 N4 C30 -175.5(4)
N3 Mn2 N4 C30 5.4(4)
O4 Mn2 N4 C30 -81.2(4)
O7 Mn2 N4 C30 94.6(4)
Mn1 Mn2 N4 C30 -116.7(4)
O14 Mn3 Mn4 O11 -134.9(3)
N6 Mn3 Mn4 O11 52.0(3)
N5 Mn3 Mn4 O11 168.0(5)
O12 Mn3 Mn4 O11 129.6(3)
O20 Mn3 Mn4 O11 -49.6(3)
O11 Mn3 Mn4 O13 -128.7(3)
O14 Mn3 Mn4 O13 96.46(17)
N6 Mn3 Mn4 O13 -76.64(19)
N5 Mn3 Mn4 O13 39.4(4)
O12 Mn3 Mn4 O13 0.94(16)
O20 Mn3 Mn4 O13 -178.24(17)
O11 Mn3 Mn4 N8 46.4(3)
O14 Mn3 Mn4 N8 -88.46(18)
N6 Mn3 Mn4 N8 98.4(2)
N5 Mn3 Mn4 N8 -145.5(4)
O12 Mn3 Mn4 N8 176.01(17)
O20 Mn3 Mn4 N8 -3.17(19)
O11 Mn3 Mn4 N7 161.4(4)
O14 Mn3 Mn4 N7 26.5(3)
N6 Mn3 Mn4 N7 -146.6(3)
N5 Mn3 Mn4 N7 -30.6(5)
O12 Mn3 Mn4 N7 -69.0(3)
O20 Mn3 Mn4 N7 111.8(3)
O11 Mn3 Mn4 O15 137.1(3)
O14 Mn3 Mn4 O15 2.23(17)
N6 Mn3 Mn4 O15 -170.88(19)
N5 Mn3 Mn4 O15 -54.8(4)
O12 Mn3 Mn4 O15 -93.30(16)
O20 Mn3 Mn4 O15 87.53(18)
O11 Mn3 Mn4 O16 -47.7(3)
O14 Mn3 Mn4 O16 177.37(16)
N6 Mn3 Mn4 O16 4.27(19)
N5 Mn3 Mn4 O16 120.3(4)
O12 Mn3 Mn4 O16 81.85(16)
O20 Mn3 Mn4 O16 -97.33(17)
O13 Mn4 O11 Mn3 51.3(3)
N8 Mn4 O11 Mn3 -138.3(2)
O15 Mn4 O11 Mn3 -41.4(3)
O16 Mn4 O11 Mn3 136.2(2)
O14 Mn3 O11 Mn4 45.0(3)
N6 Mn3 O11 Mn4 -132.8(3)
O12 Mn3 O11 Mn4 -48.1(2)
O20 Mn3 O11 Mn4 136.4(2)
O11 Mn3 O12 C35 13.1(5)
O14 Mn3 O12 C35 -86.9(4)
N6 Mn3 O12 C35 105.6(5)
N5 Mn3 O12 C35 -175.6(5)
O20 Mn3 O12 C35 167.3(8)
Mn4 Mn3 O12 C35 -8.5(4)
O11 Mn4 O13 C35 -16.4(5)
N8 Mn4 O13 C35 -156.1(6)
N7 Mn4 O13 C35 162.2(5)
O15 Mn4 O13 C35 80.3(4)
O16 Mn4 O13 C35 -106.1(5)
Mn3 Mn4 O13 C35 6.0(4)
Mn3 O12 C35 O13 16.4(8)
Mn3 O12 C35 C36 -165.3(4)
Mn4 O13 C35 O12 -15.1(8)
Mn4 O13 C35 C36 166.5(3)
O12 C35 C36 C37 63.6(7)
O13 C35 C36 C37 -117.9(6)
O12 C35 C36 C41 -116.7(6)
O13 C35 C36 C41 61.8(7)
C41 C36 C37 C38 2.0(8)
C35 C36 C37 C38 -178.4(5)
C41 C36 C37 Cl4 -176.7(4)
C35 C36 C37 Cl4 3.0(8)
C36 C37 C38 C39 -0.8(9)
Cl4 C37 C38 C39 177.9(5)
C37 C38 C39 C40 -0.1(9)
C38 C39 C40 C41 -0.3(9)
C39 C40 C41 C36 1.5(9)
C39 C40 C41 Cl4B -175.6(8)
C37 C36 C41 C40 -2.3(8)
C35 C36 C41 C40 178.0(5)
C37 C36 C41 Cl4B 174.0(10)
C35 C36 C41 Cl4B -5.7(13)
O11 Mn3 O14 C42 -28.2(5)
N6 Mn3 O14 C42 141.6(8)
N5 Mn3 O14 C42 154.2(5)
O12 Mn3 O14 C42 65.6(5)
O20 Mn3 O14 C42 -124.4(5)
Mn4 Mn3 O14 C42 -8.2(5)
O11 Mn4 O15 C42 21.6(5)
O13 Mn4 O15 C42 -77.7(5)
N8 Mn4 O15 C42 114.8(5)
N7 Mn4 O15 C42 -167.4(5)
Mn3 Mn4 O15 C42 2.3(5)
Mn4 O15 C42 O14 -8.8(9)
Mn4 O15 C42 C43 172.7(4)
Mn3 O14 C42 O15 13.0(9)
Mn3 O14 C42 C43 -168.5(4)
O15 C42 C43 C44 -63.6(8)
O14 C42 C43 C44 117.8(6)
O15 C42 C43 C48 113.6(7)
O14 C42 C43 C48 -65.0(7)
C48 C43 C44 C45 0.3(9)
C42 C43 C44 C45 177.5(5)
C48 C43 C44 Cl5 177.6(5)
C42 C43 C44 Cl5 -5.2(8)
C43 C44 C45 C46 -3.1(9)
Cl5 C44 C45 C46 179.5(5)
C44 C45 C46 C47 2.7(10)
C45 C46 C47 C48 0.5(11)
O14 Mn3 N5 C49 10.1(5)
N6 Mn3 N5 C49 -172.7(5)
O12 Mn3 N5 C49 102.6(5)
O20 Mn3 N5 C49 -80.5(5)
Mn4 Mn3 N5 C49 65.8(7)
O14 Mn3 N5 C53 -171.6(4)
N6 Mn3 N5 C53 5.6(4)
O12 Mn3 N5 C53 -79.1(4)
O20 Mn3 N5 C53 97.8(4)
Mn4 Mn3 N5 C53 -115.9(4)
C46 C47 C48 C43 -3.4(11)
C44 C43 C48 C47 3.0(10)
C42 C43 C48 C47 -174.3(6)
C53 N5 C49 C50 0.2(9)
Mn3 N5 C49 C50 178.4(5)
N5 C49 C50 C51 0.6(10)
C49 C50 C51 C52 -0.1(10)
C50 C51 C52 C53 -1.2(10)
C49 N5 C53 C52 -1.6(8)
Mn3 N5 C53 C52 -179.9(4)
C49 N5 C53 C54 176.2(5)
Mn3 N5 C53 C54 -2.2(6)
C51 C52 C53 N5 2.0(9)
C51 C52 C53 C54 -175.5(6)
N5 C53 C54 N6 -5.0(8)
C52 C53 C54 N6 172.6(6)
N5 C53 C54 C55 175.9(6)
C52 C53 C54 C55 -6.5(10)
N6 C54 C55 C56 -1.2(9)
C53 C54 C55 C56 177.9(6)
C54 C55 C56 C57 0.7(10)
C55 C56 C57 C58 0.4(10)
C56 C57 C58 N6 -1.0(10)
C57 C58 N6 C54 0.5(9)
C57 C58 N6 Mn3 171.4(5)
C55 C54 N6 C58 0.7(9)
C53 C54 N6 C58 -178.5(5)
C55 C54 N6 Mn3 -171.1(5)
C53 C54 N6 Mn3 9.8(7)
O11 Mn3 N6 C58 3.2(5)
O14 Mn3 N6 C58 -166.8(7)
N5 Mn3 N6 C58 -179.7(5)
O12 Mn3 N6 C58 -89.9(5)
O20 Mn3 N6 C58 99.2(5)
Mn4 Mn3 N6 C58 -18.9(5)
O11 Mn3 N6 C54 174.6(4)
O14 Mn3 N6 C54 4.6(11)
N5 Mn3 N6 C54 -8.3(4)
O12 Mn3 N6 C54 81.5(4)
O20 Mn3 N6 C54 -89.4(4)
Mn4 Mn3 N6 C54 152.5(4)
O13 Mn4 N7 C59 -17.5(4)
N8 Mn4 N7 C59 172.6(4)
O15 Mn4 N7 C59 74.2(4)
O16 Mn4 N7 C59 -102.4(4)
Mn3 Mn4 N7 C59 50.6(6)
O13 Mn4 N7 C63 171.6(4)
N8 Mn4 N7 C63 1.7(4)
O15 Mn4 N7 C63 -96.7(4)
O16 Mn4 N7 C63 86.7(4)
Mn3 Mn4 N7 C63 -120.4(4)
C63 N7 C59 C60 -0.7(8)
Mn4 N7 C59 C60 -171.1(4)
N7 C59 C60 C61 -0.4(8)
C59 C60 C61 C62 0.1(9)
C60 C61 C62 C63 1.1(9)
C59 N7 C63 C62 2.0(8)
Mn4 N7 C63 C62 173.2(4)
C59 N7 C63 C64 -175.6(5)
Mn4 N7 C63 C64 -4.3(6)
C61 C62 C63 N7 -2.2(8)
C61 C62 C63 C64 175.1(5)
N7 C63 C64 N8 5.5(7)
C62 C63 C64 N8 -171.9(5)
N7 C63 C64 C65 -176.6(5)
C62 C63 C64 C65 6.0(9)
N8 C64 C65 C66 1.2(8)
C63 C64 C65 C66 -176.6(5)
C64 C65 C66 C67 -0.2(9)
C65 C66 C67 C68 -1.1(8)
C66 C67 C68 N8 1.4(8)
C67 C68 N8 C64 -0.5(8)
C67 C68 N8 Mn4 -179.1(4)
C65 C64 N8 C68 -0.8(8)
C63 C64 N8 C68 177.1(5)
C65 C64 N8 Mn4 177.9(4)
C63 C64 N8 Mn4 -4.1(6)
O11 Mn4 N8 C68 -2.8(4)
O13 Mn4 N8 C68 137.5(6)
N7 Mn4 N8 C68 -179.9(4)
O15 Mn4 N8 C68 -99.5(4)
O16 Mn4 N8 C68 87.5(4)
Mn3 Mn4 N8 C68 -23.3(4)
O11 Mn4 N8 C64 178.5(4)
O13 Mn4 N8 C64 -41.2(9)
N7 Mn4 N8 C64 1.5(4)
O15 Mn4 N8 C64 81.9(4)
O16 Mn4 N8 C64 -91.1(4)
Mn3 Mn4 N8 C64 158.1(3)
O19 Cl6 O16 Mn4 66.2(4)
O18 Cl6 O16 Mn4 -173.2(3)
O17 Cl6 O16 Mn4 -53.6(4)
O11 Mn4 O16 Cl6 -158.0(4)
O13 Mn4 O16 Cl6 -59.0(4)
N8 Mn4 O16 Cl6 109.6(4)
N7 Mn4 O16 Cl6 30.8(4)
Mn3 Mn4 O16 Cl6 -137.1(4)
